data_4025109
loop_
_publ_author_name
'Kanniyappan Parthasarathy'
'Chien-Hong Cheng'

_publ_section_title
;
Easy Access to Isoquinolines and Tetrahydroquinolines from Ketoximes and
Alkynes via Rhodium-Catalyzed C-H Bond Activation
;
_journal_name_full 'Journal of Organic Chemistry'
_journal_page_first 9359
_journal_page_last 9364
_journal_paper_doi 10.1021/jo902084j
_journal_volume 74
_journal_year 2009
_chemical_formula_sum 'C17 H17 N O'
_chemical_formula_weight 251.32
_chemical_name_systematic
; 
 ? 
;
_space_group_IT_number 14
_symmetry_cell_setting monoclinic
_symmetry_space_group_name_Hall '-P 2yn'
_symmetry_space_group_name_H-M 'P 1 21/n 1'
_atom_sites_solution_hydrogens geom
_atom_sites_solution_primary direct
_atom_sites_solution_secondary difmap
_audit_creation_method SHELXL-97
_cell_angle_alpha 90.00
_cell_angle_beta 93.255(2)
_cell_angle_gamma 90.00
_cell_formula_units_Z 4
_cell_length_a 8.2926(13)
_cell_length_b 10.0449(17)
_cell_length_c 17.180(3)
_cell_measurement_reflns_used 3099
_cell_measurement_temperature 295(2)
_cell_measurement_theta_max 25
_cell_measurement_theta_min 2.5
_cell_volume 1428.8(4)
_computing_cell_refinement 'Bruker Smart'
_computing_data_collection 'Bruker Smart'
_computing_data_reduction 'Bruker Saint'
_computing_molecular_graphics 'Bruker Shelxtl'
_computing_publication_material 'Bruker Shelxtl'
_computing_structure_refinement 'Shelxtl-97 (Sheldrick, 2008)'
_computing_structure_solution 'Shelxtl-97 (Sheldrick, 2008)'
_diffrn_ambient_temperature 295(2)
_diffrn_measured_fraction_theta_full 0.997
_diffrn_measured_fraction_theta_max 0.997
_diffrn_measurement_device_type 'CCD area detector'
_diffrn_measurement_method 'phi and omega scans'
_diffrn_radiation_monochromator graphite
_diffrn_radiation_source 'fine-focus sealed tube'
_diffrn_radiation_type MoK\a
_diffrn_radiation_wavelength 0.71073
_diffrn_reflns_av_R_equivalents 0.0192
_diffrn_reflns_av_sigmaI/netI 0.0205
_diffrn_reflns_limit_h_max 10
_diffrn_reflns_limit_h_min -11
_diffrn_reflns_limit_k_max 9
_diffrn_reflns_limit_k_min -13
_diffrn_reflns_limit_l_max 22
_diffrn_reflns_limit_l_min -21
_diffrn_reflns_number 10322
_diffrn_reflns_theta_full 28.33
_diffrn_reflns_theta_max 28.33
_diffrn_reflns_theta_min 2.35
_exptl_absorpt_coefficient_mu 0.072
_exptl_absorpt_correction_T_max 0.7454
_exptl_absorpt_correction_T_min 0.5423
_exptl_absorpt_correction_type empirical
_exptl_crystal_colour Colorless
_exptl_crystal_density_diffrn 1.168
_exptl_crystal_density_meas ?
_exptl_crystal_density_method .
_exptl_crystal_description Lump
_exptl_crystal_F_000 536
_exptl_crystal_size_max 0.25
_exptl_crystal_size_mid 0.20
_exptl_crystal_size_min 0.20
_refine_diff_density_max 0.191
_refine_diff_density_min -0.192
_refine_diff_density_rms 0.039
_refine_ls_extinction_method none
_refine_ls_goodness_of_fit_ref 1.054
_refine_ls_hydrogen_treatment constr
_refine_ls_matrix_type full
_refine_ls_number_parameters 175
_refine_ls_number_reflns 3549
_refine_ls_number_restraints 0
_refine_ls_restrained_S_all 1.054
_refine_ls_R_factor_all 0.0670
_refine_ls_R_factor_gt 0.0516
_refine_ls_shift/su_max 0.001
_refine_ls_shift/su_mean 0.000
_refine_ls_structure_factor_coef Fsqd
_refine_ls_weighting_details 'calc w=1/[\s^2^(Fo^2^)+(0.0728P)^2^+0.2113P] where P=(Fo^2^+2Fc^2^)/3'
_refine_ls_weighting_scheme calc
_refine_ls_wR_factor_gt 0.1397
_refine_ls_wR_factor_ref 0.1531
_reflns_number_gt 2667
_reflns_number_total 3549
_reflns_threshold_expression >2sigma(I)
_cod_data_source_file jo902084j_si_002.cif
_cod_data_source_block 08dc442m
_cod_depositor_comments
;
The following automatic conversions were performed:
'_symmetry_cell_setting' value 'Monoclinic' changed to 'monoclinic'
according to '/home/saulius/struct/CIF-dictionaries/cif_core.dic'
dictionary named 'cif_core.dic' version 2.4.1 from 2010-06-29.

Automatic conversion script
Id: cif_fix_enum 1527 2010-12-29 10:47:43Z saulius 
;
_cod_original_sg_symbol_H-M P2(1)/n
_cod_database_code 4025109

loop_
_symmetry_equiv_pos_as_xyz
'x, y, z'
'-x+1/2, y+1/2, -z+1/2'
'-x, -y, -z'
'x-1/2, -y-1/2, z-1/2'

loop_
_atom_site_label
_atom_site_type_symbol
_atom_site_fract_x
_atom_site_fract_y
_atom_site_fract_z
_atom_site_U_iso_or_equiv
_atom_site_adp_type
_atom_site_occupancy
_atom_site_symmetry_multiplicity
_atom_site_calc_flag
_atom_site_refinement_flags
_atom_site_disorder_assembly
_atom_site_disorder_group
C1 C -0.02024(18) 0.94077(15) 0.34932(8) 0.0536(3) Uani 1 1 d . . .
C2 C -0.0908(2) 0.8245(2) 0.37391(11) 0.0729(5) Uani 1 1 d . . .
H2 H -0.0585 0.7430 0.3544 0.087 Uiso 1 1 calc R . .
C3 C -0.2093(2) 0.8290(3) 0.42752(13) 0.0959(7) Uani 1 1 d . . .
H3 H -0.2565 0.7506 0.4439 0.115 Uiso 1 1 calc R . .
C4 C -0.2573(3) 0.9501(3) 0.45662(12) 0.1010(9) Uani 1 1 d . . .
H4 H -0.3357 0.9530 0.4932 0.121 Uiso 1 1 calc R . .
C5 C -0.1903(2) 1.0650(3) 0.43189(12) 0.0875(6) Uani 1 1 d . . .
H5 H -0.2229 1.1463 0.4516 0.105 Uiso 1 1 calc R . .
C6 C -0.0746(2) 1.06112(18) 0.37801(10) 0.0673(4) Uani 1 1 d . . .
H6 H -0.0318 1.1404 0.3603 0.081 Uiso 1 1 calc R . .
C7 C 0.10710(17) 0.94282(14) 0.29245(8) 0.0510(3) Uani 1 1 d . . .
H7 H 0.0934 1.0042 0.2521 0.061 Uiso 1 1 calc R . .
C8 C 0.23911(17) 0.86730(14) 0.29203(7) 0.0511(3) Uani 1 1 d . . .
C9 C 0.35580(16) 0.88691(14) 0.22994(8) 0.0488(3) Uani 1 1 d . . .
C10 C 0.30888(15) 0.88392(13) 0.15007(7) 0.0453(3) Uani 1 1 d . . .
C11 C 0.42306(17) 0.91178(16) 0.09574(9) 0.0559(4) Uani 1 1 d . . .
H11 H 0.3920 0.9106 0.0429 0.067 Uiso 1 1 calc R . .
C12 C 0.58108(19) 0.94097(18) 0.11884(11) 0.0675(4) Uani 1 1 d . . .
H12 H 0.6553 0.9602 0.0819 0.081 Uiso 1 1 calc R . .
C13 C 0.62810(19) 0.94141(19) 0.19673(12) 0.0717(5) Uani 1 1 d . . .
H13 H 0.7348 0.9598 0.2126 0.086 Uiso 1 1 calc R . .
C14 C 0.51721(19) 0.91461(17) 0.25132(10) 0.0638(4) Uani 1 1 d . . .
H14 H 0.5508 0.9150 0.3039 0.077 Uiso 1 1 calc R . .
C15 C 0.2854(2) 0.7661(2) 0.35415(10) 0.0784(5) Uani 1 1 d . . .
H15A H 0.2253 0.7825 0.3993 0.118 Uiso 1 1 calc R . .
H15B H 0.3988 0.7731 0.3680 0.118 Uiso 1 1 calc R . .
H15C H 0.2615 0.6783 0.3347 0.118 Uiso 1 1 calc R . .
C16 C 0.14410(15) 0.84310(14) 0.11998(7) 0.0460(3) Uani 1 1 d . . .
C17 C 0.0674(2) 0.71902(16) 0.14869(9) 0.0624(4) Uani 1 1 d . . .
H17A H -0.0348 0.7406 0.1691 0.094 Uiso 1 1 calc R . .
H17B H 0.1366 0.6796 0.1890 0.094 Uiso 1 1 calc R . .
H17C H 0.0510 0.6572 0.1064 0.094 Uiso 1 1 calc R . .
N1 N 0.08154(13) 0.91418(12) 0.06444(6) 0.0508(3) Uani 1 1 d . . .
O1 O -0.06619(12) 0.86112(12) 0.03327(6) 0.0654(3) Uani 1 1 d . . .
H1 H -0.1035 0.9100 -0.0015 0.098 Uiso 1 1 calc R . .

loop_
_atom_site_aniso_label
_atom_site_aniso_U_11
_atom_site_aniso_U_22
_atom_site_aniso_U_33
_atom_site_aniso_U_23
_atom_site_aniso_U_13
_atom_site_aniso_U_12
C1 0.0572(8) 0.0589(9) 0.0442(7) 0.0023(6) -0.0024(6) 0.0072(6)
C2 0.0753(10) 0.0725(11) 0.0712(10) 0.0205(9) 0.0067(8) 0.0067(9)
C3 0.0745(12) 0.1272(19) 0.0869(14) 0.0556(14) 0.0121(10) 0.0095(12)
C4 0.0712(12) 0.173(3) 0.0594(11) 0.0257(14) 0.0121(9) 0.0400(15)
C5 0.0774(12) 0.1213(18) 0.0637(11) -0.0147(12) 0.0029(9) 0.0308(12)
C6 0.0616(9) 0.0726(11) 0.0672(10) -0.0127(8) -0.0009(7) 0.0119(8)
C7 0.0598(8) 0.0471(7) 0.0457(7) 0.0021(6) -0.0012(6) 0.0027(6)
C8 0.0620(8) 0.0516(8) 0.0388(6) -0.0030(5) -0.0042(5) 0.0073(6)
C9 0.0531(7) 0.0465(7) 0.0459(7) -0.0026(6) -0.0050(5) 0.0078(6)
C10 0.0461(6) 0.0445(7) 0.0447(7) 0.0010(5) -0.0024(5) 0.0043(5)
C11 0.0535(8) 0.0642(9) 0.0499(7) 0.0052(7) 0.0027(6) 0.0036(6)
C12 0.0511(8) 0.0764(11) 0.0755(11) 0.0094(9) 0.0085(7) 0.0011(7)
C13 0.0471(8) 0.0817(12) 0.0847(12) 0.0002(10) -0.0105(7) -0.0003(7)
C14 0.0590(8) 0.0728(10) 0.0574(8) -0.0049(7) -0.0148(7) 0.0061(7)
C15 0.0909(12) 0.0898(13) 0.0545(9) 0.0185(9) 0.0058(8) 0.0326(10)
C16 0.0476(7) 0.0509(7) 0.0393(6) -0.0013(5) 0.0006(5) 0.0019(5)
C17 0.0699(9) 0.0577(9) 0.0584(8) 0.0051(7) -0.0071(7) -0.0104(7)
N1 0.0441(6) 0.0647(7) 0.0428(6) 0.0032(5) -0.0034(4) -0.0018(5)
O1 0.0522(6) 0.0850(8) 0.0571(6) 0.0117(5) -0.0131(5) -0.0106(5)

loop_
_atom_type_symbol
_atom_type_description
_atom_type_scat_dispersion_real
_atom_type_scat_dispersion_imag
_atom_type_scat_source
C C 0.0033 0.0016 'International Tables Vol C Tables 4.2.6.8 and 6.1.1.4'
H H 0.0000 0.0000 'International Tables Vol C Tables 4.2.6.8 and 6.1.1.4'
N N 0.0061 0.0033 'International Tables Vol C Tables 4.2.6.8 and 6.1.1.4'
O O 0.0106 0.0060 'International Tables Vol C Tables 4.2.6.8 and 6.1.1.4'

loop_
_geom_angle_atom_site_label_1
_geom_angle_atom_site_label_2
_geom_angle_atom_site_label_3
_geom_angle
_geom_angle_site_symmetry_1
_geom_angle_site_symmetry_3
_geom_angle_publ_flag
C2 C1 C6 118.34(15) . . ?
C2 C1 C7 122.94(14) . . ?
C6 C1 C7 118.70(14) . . ?
C1 C2 C3 120.3(2) . . ?
C1 C2 H2 119.9 . . ?
C3 C2 H2 119.9 . . ?
C4 C3 C2 119.9(2) . . ?
C4 C3 H3 120.1 . . ?
C2 C3 H3 120.1 . . ?
C5 C4 C3 120.18(18) . . ?
C5 C4 H4 119.9 . . ?
C3 C4 H4 119.9 . . ?
C4 C5 C6 120.1(2) . . ?
C4 C5 H5 119.9 . . ?
C6 C5 H5 119.9 . . ?
C5 C6 C1 121.15(19) . . ?
C5 C6 H6 119.4 . . ?
C1 C6 H6 119.4 . . ?
C8 C7 C1 127.84(13) . . ?
C8 C7 H7 116.1 . . ?
C1 C7 H7 116.1 . . ?
C7 C8 C9 119.65(12) . . ?
C7 C8 C15 123.80(14) . . ?
C9 C8 C15 116.45(12) . . ?
C14 C9 C10 118.00(13) . . ?
C14 C9 C8 119.27(12) . . ?
C10 C9 C8 122.68(12) . . ?
C11 C10 C9 119.22(12) . . ?
C11 C10 C16 117.83(12) . . ?
C9 C10 C16 122.82(12) . . ?
C12 C11 C10 121.33(14) . . ?
C12 C11 H11 119.3 . . ?
C10 C11 H11 119.3 . . ?
C13 C12 C11 119.61(15) . . ?
C13 C12 H12 120.2 . . ?
C11 C12 H12 120.2 . . ?
C12 C13 C14 119.99(14) . . ?
C12 C13 H13 120.0 . . ?
C14 C13 H13 120.0 . . ?
C13 C14 C9 121.83(14) . . ?
C13 C14 H14 119.1 . . ?
C9 C14 H14 119.1 . . ?
C8 C15 H15A 109.5 . . ?
C8 C15 H15B 109.5 . . ?
H15A C15 H15B 109.5 . . ?
C8 C15 H15C 109.5 . . ?
H15A C15 H15C 109.5 . . ?
H15B C15 H15C 109.5 . . ?
N1 C16 C10 115.49(12) . . ?
N1 C16 C17 123.34(12) . . ?
C10 C16 C17 120.91(12) . . ?
C16 C17 H17A 109.5 . . ?
C16 C17 H17B 109.5 . . ?
H17A C17 H17B 109.5 . . ?
C16 C17 H17C 109.5 . . ?
H17A C17 H17C 109.5 . . ?
H17B C17 H17C 109.5 . . ?
C16 N1 O1 112.25(11) . . ?
N1 O1 H1 109.5 . . ?

loop_
_geom_bond_atom_site_label_1
_geom_bond_atom_site_label_2
_geom_bond_distance
_geom_bond_site_symmetry_2
_geom_bond_publ_flag
C1 C2 1.383(2) . ?
C1 C6 1.390(2) . ?
C1 C7 1.479(2) . ?
C2 C3 1.386(3) . ?
C2 H2 0.9300 . ?
C3 C4 1.383(4) . ?
C3 H3 0.9300 . ?
C4 C5 1.359(3) . ?
C4 H4 0.9300 . ?
C5 C6 1.371(3) . ?
C5 H5 0.9300 . ?
C6 H6 0.9300 . ?
C7 C8 1.332(2) . ?
C7 H7 0.9300 . ?
C8 C9 1.493(2) . ?
C8 C15 1.508(2) . ?
C9 C14 1.396(2) . ?
C9 C10 1.4052(18) . ?
C10 C11 1.3952(19) . ?
C10 C16 1.4907(18) . ?
C11 C12 1.379(2) . ?
C11 H11 0.9300 . ?
C12 C13 1.372(3) . ?
C12 H12 0.9300 . ?
C13 C14 1.377(3) . ?
C13 H13 0.9300 . ?
C14 H14 0.9300 . ?
C15 H15A 0.9600 . ?
C15 H15B 0.9600 . ?
C15 H15C 0.9600 . ?
C16 N1 1.2780(17) . ?
C16 C17 1.496(2) . ?
C17 H17A 0.9600 . ?
C17 H17B 0.9600 . ?
C17 H17C 0.9600 . ?
N1 O1 1.4132(14) . ?
O1 H1 0.8200 . ?

loop_
_cod_related_entry_id
_cod_related_entry_database
_cod_related_entry_code
1 ChemSpider 30659100
